data_9004714
loop_
_publ_author_name
'Piilonen, P. C.'
'McDonald, A. M.'
'Lalonde, A. E.'

_publ_section_title
;
 Insights into astrophyllite-group minerals II: Crystal chemistry
 Sample: RUS9, nepheline syenite pegmatite
;
_journal_name_full 'The Canadian Mineralogist'
_journal_page_first 27
_journal_page_last 54
_journal_paper_doi 10.2113/gscanmin.41.1.27
_journal_volume 41
_journal_year 2003
_chemical_compound_source 'Lovozero massif, Kola Peninsula, Russia'
_chemical_formula_sum 'Ca0.199 F0.5 H4 K Mg0.069 Mn6.169 Na0.475 Nb0.238 O30 Si8 Ti1.762'
_chemical_name_mineral Kupletskite
_space_group_IT_number 15
_symmetry_space_group_name_Hall '-C 2yc'
_symmetry_space_group_name_H-M 'C 1 2/c 1'
_cell_angle_alpha 90
_cell_angle_beta 95.246
_cell_angle_gamma 90
_cell_formula_units_Z 4
_cell_length_a 5.4022
_cell_length_b 23.226
_cell_length_c 21.1782
_cell_volume 2646.130
_database_code_amcsd 0005807
_exptl_crystal_density_diffrn 3.071
_cod_original_formula_sum 'Mn6.169 Na.475 Mg.069 (Ti1.762 Nb.238) Si8 K Ca.199 O30 F.5 H4'
_cod_database_code 9004714

loop_
_space_group_symop_operation_xyz
x,y,z
1/2+x,1/2+y,z
x,-y,1/2+z
1/2+x,1/2-y,1/2+z
-x,y,1/2-z
1/2-x,1/2+y,1/2-z
-x,-y,-z
1/2-x,1/2-y,-z

loop_
_atom_site_aniso_label
_atom_site_aniso_U_11
_atom_site_aniso_U_22
_atom_site_aniso_U_33
_atom_site_aniso_U_12
_atom_site_aniso_U_13
_atom_site_aniso_U_23
Mn(1) 0.00940 0.00880 0.01340 0.00000 0.00170 -0.00020
Na(1) 0.00940 0.00880 0.01340 0.00000 0.00170 -0.00020
Mn(2) 0.00920 0.00860 0.01580 -0.00030 0.00280 0.00130
Mn(3) 0.00950 0.00920 0.01500 0.00090 0.00350 0.00060
Mn(4) 0.00950 0.00910 0.01400 0.00020 0.00060 -0.00180
Mg(4) 0.00950 0.00910 0.01400 0.00020 0.00060 -0.00180
Ti 0.00770 0.01300 0.01450 -0.00050 0.00120 -0.00170
Nb 0.00770 0.01300 0.01450 -0.00050 0.00120 -0.00170
Si(1) 0.00850 0.01010 0.01130 0.00040 0.00060 0.00270
Si(2) 0.01670 0.01070 0.01120 -0.00030 0.00110 0.00010
Si(3) 0.01540 0.01010 0.01130 -0.00070 0.00130 0.00060
Si(4) 0.01140 0.00750 0.01050 0.00010 0.00110 0.00020
K1 0.05680 0.04950 0.02850 0.00000 0.00200 0.00000
K2 0.05790 0.04160 0.02800 0.00000 0.00310 0.00000
Na 0.02660 0.01420 0.00750 0.00000 0.00050 0.00000
Ca 0.02660 0.01420 0.00750 0.00000 0.00050 0.00000
O(1) 0.01090 0.01210 0.00880 -0.00040 -0.00050 -0.00080
O(2) 0.01170 0.01190 0.01130 -0.00080 0.00010 -0.00010
O(3) 0.00860 0.01400 0.01000 -0.00120 0.00140 -0.00190
O-H(4) 0.01170 0.01520 0.01630 0.00030 0.00420 -0.00360
O-H(5) 0.01390 0.01230 0.01880 -0.00070 0.00230 -0.00110
O(6) 0.01290 0.01090 0.01090 -0.00140 0.00170 -0.00140
O(7) 0.01260 0.01270 0.01040 -0.00070 0.00170 -0.00100
O(8) 0.03370 0.03350 0.01540 -0.01740 0.00040 0.00120
O(9) 0.03150 0.03850 0.01790 -0.02080 0.00950 -0.00580
O(10) 0.03390 0.03600 0.01740 0.02070 0.00270 0.00410
O(11) 0.03130 0.03800 0.01750 0.02000 0.00810 0.00280
O(12) 0.02960 0.03530 0.02030 0.02070 -0.00660 -0.00590
O(13) 0.04310 0.01070 0.01640 -0.00070 0.00080 -0.00100
O(14) 0.04860 0.01150 0.01720 0.00010 0.00270 0.00320
O(15) 0.02790 0.03820 0.01780 -0.01950 -0.00750 0.00680
F(16) 0.02220 0.02640 0.01720 0.00000 0.00020 0.00000

loop_
_atom_site_label
_atom_site_fract_x
_atom_site_fract_y
_atom_site_fract_z
_atom_site_occupancy
_atom_site_U_iso_or_equiv
Mn(1) 0.25270 0.39265 0.00989 0.91300 0.01050
Na(1) 0.25270 0.39265 0.00989 0.08700 0.01050
Mn(2) 0.74610 0.03613 -0.00589 0.99000 0.01110
Mn(3) 0.74680 0.17930 -0.00728 0.96600 0.01110
Mn(4) 0.25000 0.25000 0.00000 0.43100 0.01090
Mg(4) 0.25000 0.25000 0.00000 0.06900 0.01090
Ti -0.46410 0.10716 -0.15196 0.88100 0.01170
Nb -0.46410 0.10716 -0.15196 0.11900 0.01170
Si(1) 0.04170 0.19281 -0.13490 1.00000 0.01000
Si(2) 0.03910 0.32547 -0.12427 1.00000 0.01290
Si(3) 0.96010 0.11053 0.12310 1.00000 0.01230
Si(4) 1.04170 0.02169 -0.13312 1.00000 0.00980
K1 -0.50000 0.24270 -0.25000 0.50000 0.04510
K2 0.50000 -0.02746 -0.25000 0.50000 0.04250
Na -1.00000 0.10683 -0.25000 0.30100 0.01620
Ca -1.00000 0.10683 -0.25000 0.19900 0.01620
O(1) 0.06760 0.18420 -0.05820 1.00000 0.01070
O(2) 0.56720 0.10770 -0.06550 1.00000 0.01170
O(3) 0.06720 0.32340 -0.04740 1.00000 0.01080
O-H(4) -0.06520 0.24770 0.05050 1.00000 0.01420
O-H(5) 0.43430 0.03910 0.04740 1.00000 0.01500
O(6) 0.92890 0.10940 0.04570 1.00000 0.01150
O(7) 1.06640 0.03090 -0.05630 1.00000 0.01190
O(8) 0.27530 0.35930 -0.15070 1.00000 0.02770
O(9) -0.72520 0.04910 -0.16450 1.00000 0.02890
O(10) -0.22400 0.35570 -0.15100 1.00000 0.02910
O(11) 0.27490 0.16600 -0.16630 1.00000 0.02860
O(12) 0.78630 0.04860 -0.16550 1.00000 0.02890
O(13) 0.03670 0.26150 -0.15420 1.00000 0.02350
O(14) 0.96280 0.04640 0.15230 1.00000 0.02580
O(15) -0.21330 0.16600 -0.16660 1.00000 0.02850
F(16) -0.50000 0.10640 -0.25000 0.50000 0.02200

loop_
_cod_changelog_entry_id
_cod_changelog_entry_author
_cod_changelog_entry_date
_cod_changelog_entry_text
1
;cod-tools version 3.10.1
Id: cif_fix_AMCSD_aniso_labels 10200 2024-08-01 14:09:44Z saulius
;
2024-08-02T12:20:44+03:00
;Changed the following '_atom_site_aniso_label' values:
'OH(4)' -> 'O-H(4)'
'OH(5)' -> 'O-H(5)'
;

loop_
_cod_related_entry_id
_cod_related_entry_database
_cod_related_entry_code
1 AMCSD 0005807
